data_7050272
loop_
_publ_author_name
'Carmen Alvarez-Rua'
'Santiago Garc\'ia-Granda'
'Shyamaprosad Goswami'
'Reshmi Mukherjee'
'Swapan Dey'
'Rosa M. Claramunt'
'M. Dolores Santa Mar\'ia'
'Isabel Rozas'
'Nadine Jagerovic'
'Ibon Alkorta'
'Jos\'e Elguero'

_publ_section_title
;
 Multiple hydrogen bonds and tautomerism in naphthyridine derivatives
;
_journal_issue 6
_journal_name_full 'New J. Chem.'
_journal_page_first 700
_journal_page_last 707
_journal_paper_doi 10.1039/b315692c
_journal_volume 28
_journal_year 2004
_chemical_compound_source synthesis
_chemical_formula_moiety '2(C12 H12 N4 O2), H2 O'
_chemical_formula_sum 'C24 H26 N8 O5'
_chemical_formula_weight 506.53
_chemical_name_systematic
;
?
;
_space_group_IT_number 14
_symmetry_cell_setting monoclinic
_symmetry_space_group_name_Hall '-P 2ybc'
_symmetry_space_group_name_H-M 'P 1 21/c 1'
_atom_sites_solution_hydrogens difmap
_atom_sites_solution_primary direct
_atom_sites_solution_secondary difmap
_audit_creation_method SHELXL-97
_cell_angle_alpha 90.00
_cell_angle_beta 93.915(1)
_cell_angle_gamma 90.00
_cell_formula_units_Z 4
_cell_length_a 27.8630(5)
_cell_length_b 11.4857(2)
_cell_length_c 7.5182(1)
_cell_measurement_reflns_used 18703
_cell_measurement_temperature 200(2)
_cell_measurement_theta_max 70.076
_cell_measurement_theta_min 1.767
_cell_volume 2400.41(7)
_computing_cell_refinement 'HKL SCALEPACK (Otwinowski & Minor, 1997)'
_computing_data_collection 'COLLECT (Nonius BV, 1997-2000)'
_computing_data_reduction 'HKL DENZO and SCALEPACK (Otwinowski & Minor, 1997)'
_computing_molecular_graphics 'PLATON (Spek, 2001)'
_computing_publication_material 'SHELXL-97 (Sheldrick, 1997)'
_computing_structure_refinement 'SHELXL-97 (Sheldrick, 1997)'
_computing_structure_solution 'SHELXS-97 (Sheldrick, 1990)'
_diffrn_ambient_temperature 200(2)
_diffrn_detector_area_resol_mean 9
_diffrn_measured_fraction_theta_full 0.938
_diffrn_measured_fraction_theta_max 0.938
_diffrn_measurement_device '95mm CCD camera on \k-goniostat'
_diffrn_measurement_device_type KappaCCD
_diffrn_measurement_method '\f and \w scans'
_diffrn_radiation_monochromator 'horizontally mounted graphite crystal'
_diffrn_radiation_source 'fine-focus sealed tube'
_diffrn_radiation_type CuK\a
_diffrn_radiation_wavelength 1.5418
_diffrn_reflns_av_R_equivalents 0.0660
_diffrn_reflns_av_sigmaI/netI 0.1038
_diffrn_reflns_limit_h_max 33
_diffrn_reflns_limit_h_min 0
_diffrn_reflns_limit_k_max 0
_diffrn_reflns_limit_k_min -13
_diffrn_reflns_limit_l_max 8
_diffrn_reflns_limit_l_min -9
_diffrn_reflns_number 26311
_diffrn_reflns_theta_full 69.85
_diffrn_reflns_theta_max 69.85
_diffrn_reflns_theta_min 3.18
_diffrn_standards_number 0
_exptl_absorpt_coefficient_mu 0.846
_exptl_absorpt_correction_T_max 0.955
_exptl_absorpt_correction_T_min 0.860
_exptl_absorpt_correction_type multi-scan
_exptl_absorpt_process_details 'Sortav (Blessing, 1995) '
_exptl_crystal_colour colorless
_exptl_crystal_density_diffrn 1.402
_exptl_crystal_density_method 'not measured'
_exptl_crystal_description plate
_exptl_crystal_F_000 1064
_exptl_crystal_size_max 0.50
_exptl_crystal_size_mid 0.15
_exptl_crystal_size_min 0.05
_refine_diff_density_max 0.272
_refine_diff_density_min -0.292
_refine_diff_density_rms 0.07
_refine_ls_extinction_method none
_refine_ls_goodness_of_fit_ref 0.962
_refine_ls_hydrogen_treatment mixed
_refine_ls_matrix_type full
_refine_ls_number_parameters 391
_refine_ls_number_reflns 4481
_refine_ls_number_restraints 0
_refine_ls_restrained_S_all 0.962
_refine_ls_R_factor_all 0.0697
_refine_ls_R_factor_gt 0.0461
_refine_ls_shift/su_max 0.000
_refine_ls_shift/su_mean 0.000
_refine_ls_structure_factor_coef Fsqd
_refine_ls_weighting_details 'w=1/[\s^2^(Fo^2^)+(0.0809P)^2^+0.0000P] where P=(Fo^2^+2Fc^2^)/3'
_refine_ls_weighting_scheme calc
_refine_ls_wR_factor_gt 0.1221
_refine_ls_wR_factor_ref 0.1647
_reflns_number_gt 2970
_reflns_number_total 4481
_reflns_threshold_expression >2sigma(I)
_cod_data_source_file b315692c.txt
_cod_data_source_block 4a
_cod_original_sg_symbol_H-M 'P 21/c'
_cod_database_code 7050272

loop_
_symmetry_equiv_pos_as_xyz
'x, y, z'
'-x, y+1/2, -z+1/2'
'-x, -y, -z'
'x, -y-1/2, z-1/2'

loop_
_atom_site_label
_atom_site_type_symbol
_atom_site_fract_x
_atom_site_fract_y
_atom_site_fract_z
_atom_site_U_iso_or_equiv
_atom_site_adp_type
_atom_site_occupancy
_atom_site_calc_flag
_atom_site_refinement_flags
_atom_site_disorder_assembly
_atom_site_disorder_group
N1A N 0.19409(7) 0.65308(18) 0.3686(3) 0.0422(5) Uani 1 d . . .
H11A H 0.1996(10) 0.582(2) 0.339(4) 0.046(8) Uiso 1 d . . .
N2A N 0.27575(7) 0.65455(16) 0.3651(3) 0.0370(5) Uani 1 d . . .
N3A N 0.35754(6) 0.64236(16) 0.3439(2) 0.0346(4) Uani 1 d . . .
N4A N 0.43769(7) 0.61641(18) 0.3143(3) 0.0374(5) Uani 1 d . . .
H44A H 0.4258(11) 0.541(3) 0.267(4) 0.071(9) Uiso 1 d . . .
O1A O 0.13742(7) 0.79431(18) 0.3840(4) 0.0900(9) Uani 1 d . . .
O2A O 0.50394(7) 0.73234(17) 0.3610(3) 0.0630(6) Uani 1 d . . .
C1A C 0.11042(10) 0.6003(2) 0.3772(5) 0.0585(8) Uani 1 d . . .
H1A H 0.1227 0.5278 0.3288 0.088 Uiso 1 calc R . .
H1B H 0.0818 0.6254 0.3041 0.088 Uiso 1 calc R . .
H1C H 0.1019 0.5873 0.5000 0.088 Uiso 1 calc R . .
C2A C 0.14792(9) 0.6916(2) 0.3751(4) 0.0486(6) Uani 1 d . . .
C3A C 0.23676(8) 0.7178(2) 0.3847(3) 0.0377(5) Uani 1 d . . .
C4A C 0.23736(10) 0.8391(2) 0.4230(3) 0.0421(6) Uani 1 d . . .
H4A H 0.2085(10) 0.875(2) 0.445(4) 0.061(9) Uiso 1 d . . .
C5A C 0.28090(9) 0.8931(2) 0.4365(3) 0.0428(6) Uani 1 d . . .
H5A H 0.2828(9) 0.977(2) 0.475(4) 0.052(8) Uiso 1 d . . .
C6A C 0.32310(9) 0.8315(2) 0.4082(3) 0.0365(5) Uani 1 d . . .
C7A C 0.36941(9) 0.8799(2) 0.4153(3) 0.0410(6) Uani 1 d . . .
H7A H 0.3735(10) 0.963(2) 0.443(4) 0.056(8) Uiso 1 d . . .
C8A C 0.40823(9) 0.8125(2) 0.3869(3) 0.0414(6) Uani 1 d . . .
H8A H 0.4408(10) 0.843(2) 0.385(3) 0.047(7) Uiso 1 d . . .
C9A C 0.40015(8) 0.6929(2) 0.3507(3) 0.0348(5) Uani 1 d . . .
C10A C 0.31889(8) 0.71083(19) 0.3726(3) 0.0339(5) Uani 1 d . . .
C11A C 0.48562(9) 0.6396(2) 0.3141(3) 0.0442(6) Uani 1 d . . .
C12A C 0.51501(9) 0.5410(3) 0.2516(4) 0.0544(7) Uani 1 d . . .
H12A H 0.4939 0.4751 0.2183 0.082 Uiso 1 calc R . .
H12B H 0.5386 0.5172 0.3475 0.082 Uiso 1 calc R . .
H12C H 0.5319 0.5658 0.1478 0.082 Uiso 1 calc R . .
N1B N 0.07812(7) 0.50225(19) -0.1071(3) 0.0422(5) Uani 1 d . . .
H11B H 0.0944(10) 0.571(3) -0.102(4) 0.061(9) Uiso 1 d . . .
N2B N 0.14602(6) 0.44386(16) 0.0525(3) 0.0372(5) Uani 1 d . . .
N3B N 0.21597(7) 0.40135(15) 0.2177(3) 0.0349(4) Uani 1 d . . .
N4B N 0.28732(7) 0.37475(18) 0.3776(3) 0.0374(5) Uani 1 d . . .
H44B H 0.2866(11) 0.460(3) 0.379(4) 0.076(10) Uiso 1 d . . .
O1B O 0.01005(7) 0.41272(19) -0.2199(4) 0.0778(7) Uani 1 d . . .
O2B O 0.32799(6) 0.21386(15) 0.4863(2) 0.0491(5) Uani 1 d . . .
C1B C 0.01572(10) 0.6172(3) -0.2604(4) 0.0571(7) Uani 1 d . . .
H1D H 0.0420 0.6739 -0.2467 0.086 Uiso 1 calc R . .
H1E H -0.0108 0.6425 -0.1905 0.086 Uiso 1 calc R . .
H1F H 0.0044 0.6117 -0.3864 0.086 Uiso 1 calc R . .
C2B C 0.03335(9) 0.5008(2) -0.1956(4) 0.0494(6) Uani 1 d . . .
C3B C 0.10445(8) 0.4106(2) -0.0278(3) 0.0371(5) Uani 1 d . . .
C4B C 0.08792(8) 0.2938(2) -0.0343(3) 0.0399(5) Uani 1 d . . .
H4B H 0.0549(11) 0.273(3) -0.089(4) 0.067(9) Uiso 1 d . . .
C5B C 0.11817(9) 0.2107(2) 0.0393(3) 0.0413(6) Uani 1 d . . .
H5B H 0.1065(9) 0.127(2) 0.040(4) 0.054(8) Uiso 1 d . . .
C6B C 0.16360(8) 0.24095(19) 0.1198(3) 0.0350(5) Uani 1 d . . .
C7B C 0.19812(9) 0.1619(2) 0.1938(3) 0.0398(5) Uani 1 d . . .
H7B H 0.1907(9) 0.076(2) 0.190(4) 0.052(8) Uiso 1 d . . .
C8B C 0.23990(9) 0.2019(2) 0.2745(3) 0.0399(5) Uani 1 d . . .
H8B H 0.2635(9) 0.151(2) 0.326(4) 0.051(8) Uiso 1 d . . .
C9B C 0.24717(8) 0.32407(19) 0.2865(3) 0.0351(5) Uani 1 d . . .
C10B C 0.17496(8) 0.36066(19) 0.1290(3) 0.0339(5) Uani 1 d . . .
C11B C 0.32374(8) 0.3202(2) 0.4765(3) 0.0395(5) Uani 1 d . . .
C12B C 0.35897(10) 0.3994(2) 0.5736(4) 0.0509(7) Uani 1 d . . .
H12D H 0.3457 0.4784 0.5748 0.076 Uiso 1 calc R . .
H12E H 0.3891 0.3999 0.5134 0.076 Uiso 1 calc R . .
H12F H 0.3653 0.3718 0.6963 0.076 Uiso 1 calc R . .
O10 O 0.41465(7) 0.38014(16) 0.1663(3) 0.0594(6) Uani 1 d G . .
H10A H 0.4369 0.3216 0.1690 0.072(10) Uiso 1 d G . .
H10B H 0.3881 0.3487 0.1194 0.076(11) Uiso 1 d G . .

loop_
_atom_site_aniso_label
_atom_site_aniso_U_11
_atom_site_aniso_U_22
_atom_site_aniso_U_33
_atom_site_aniso_U_23
_atom_site_aniso_U_13
_atom_site_aniso_U_12
N1A 0.0358(11) 0.0338(11) 0.0566(13) -0.0082(9) 0.0004(9) 0.0037(9)
N2A 0.0341(10) 0.0337(10) 0.0426(11) -0.0035(8) -0.0016(8) -0.0002(8)
N3A 0.0312(10) 0.0349(10) 0.0371(10) -0.0030(8) -0.0018(8) -0.0027(8)
N4A 0.0310(10) 0.0414(11) 0.0392(11) -0.0025(9) -0.0029(8) -0.0040(9)
O1A 0.0411(12) 0.0479(12) 0.178(3) -0.0321(15) -0.0134(14) 0.0135(10)
O2A 0.0423(11) 0.0553(12) 0.0906(16) -0.0128(11) -0.0003(10) -0.0143(9)
C1A 0.0401(15) 0.0512(16) 0.086(2) -0.0112(15) 0.0145(14) 0.0008(12)
C2A 0.0411(14) 0.0440(14) 0.0600(16) -0.0098(12) -0.0027(12) 0.0058(12)
C3A 0.0406(13) 0.0340(12) 0.0379(12) -0.0035(9) -0.0029(10) 0.0021(10)
C4A 0.0475(14) 0.0369(13) 0.0414(14) -0.0033(10) 0.0003(11) 0.0064(11)
C5A 0.0516(15) 0.0308(12) 0.0459(14) -0.0058(10) 0.0022(11) -0.0005(10)
C6A 0.0452(13) 0.0332(12) 0.0308(11) 0.0000(9) -0.0009(9) -0.0024(10)
C7A 0.0503(15) 0.0320(12) 0.0405(13) -0.0010(10) 0.0012(10) -0.0079(11)
C8A 0.0471(14) 0.0374(12) 0.0394(13) -0.0006(10) 0.0015(11) -0.0093(11)
C9A 0.0351(12) 0.0379(12) 0.0307(11) 0.0006(9) -0.0018(9) -0.0039(10)
C10A 0.0366(12) 0.0329(12) 0.0316(11) -0.0003(9) -0.0024(9) -0.0022(9)
C11A 0.0366(13) 0.0485(14) 0.0466(14) 0.0003(11) -0.0039(11) -0.0094(11)
C12A 0.0366(14) 0.0587(17) 0.0677(18) -0.0060(14) 0.0025(13) -0.0021(12)
N1B 0.0301(11) 0.0401(11) 0.0553(13) 0.0024(9) -0.0045(9) -0.0016(9)
N2B 0.0283(9) 0.0343(10) 0.0485(11) -0.0015(8) -0.0006(8) -0.0002(8)
N3B 0.0308(10) 0.0311(10) 0.0425(11) 0.0011(8) 0.0003(8) -0.0011(8)
N4B 0.0341(10) 0.0343(10) 0.0432(11) 0.0017(8) -0.0023(8) -0.0003(8)
O1B 0.0498(13) 0.0578(13) 0.120(2) 0.0024(13) -0.0348(13) -0.0088(10)
O2B 0.0468(10) 0.0390(10) 0.0594(11) 0.0053(8) -0.0109(8) 0.0040(8)
C1B 0.0419(15) 0.0630(18) 0.0652(19) 0.0057(15) -0.0046(13) 0.0092(13)
C2B 0.0321(13) 0.0524(15) 0.0629(17) -0.0020(13) -0.0026(12) 0.0007(11)
C3B 0.0304(11) 0.0374(12) 0.0435(13) 0.0010(10) 0.0025(9) -0.0019(9)
C4B 0.0313(12) 0.0426(13) 0.0454(13) -0.0023(10) -0.0012(10) -0.0082(10)
C5B 0.0447(14) 0.0368(13) 0.0422(13) -0.0024(10) 0.0016(10) -0.0097(11)
C6B 0.0386(12) 0.0307(11) 0.0359(11) -0.0018(9) 0.0031(9) -0.0052(9)
C7B 0.0489(14) 0.0306(12) 0.0400(13) 0.0011(10) 0.0042(10) -0.0019(10)
C8B 0.0465(14) 0.0310(12) 0.0416(13) 0.0019(10) -0.0006(11) 0.0022(11)
C9B 0.0354(12) 0.0335(11) 0.0362(12) 0.0006(9) 0.0022(9) -0.0014(10)
C10B 0.0299(11) 0.0314(11) 0.0409(12) -0.0013(9) 0.0057(9) -0.0018(9)
C11B 0.0383(13) 0.0421(13) 0.0378(13) 0.0040(10) -0.0003(10) 0.0012(10)
C12B 0.0504(16) 0.0480(15) 0.0520(16) 0.0073(12) -0.0138(12) -0.0071(12)
O10 0.0382(10) 0.0421(10) 0.0957(16) -0.0108(10) -0.0104(10) 0.0028(9)

loop_
_atom_type_symbol
_atom_type_description
_atom_type_scat_dispersion_real
_atom_type_scat_dispersion_imag
_atom_type_scat_source
C C 0.0181 0.0091 'International Tables Vol C Tables 4.2.6.8 and 6.1.1.4'
H H 0.0000 0.0000 'International Tables Vol C Tables 4.2.6.8 and 6.1.1.4'
N N 0.0311 0.0180 'International Tables Vol C Tables 4.2.6.8 and 6.1.1.4'
O O 0.0492 0.0322 'International Tables Vol C Tables 4.2.6.8 and 6.1.1.4'

loop_
_geom_angle_atom_site_label_1
_geom_angle_atom_site_label_2
_geom_angle_atom_site_label_3
_geom_angle
_geom_angle_site_symmetry_1
_geom_angle_site_symmetry_3
_geom_angle_publ_flag
C2A N1A C3A 128.5(2) . . ?
C2A N1A H11A 120.1(18) . . ?
C3A N1A H11A 111.0(18) . . ?
C3A N2A C10A 117.6(2) . . ?
C9A N3A C10A 117.32(19) . . ?
C11A N4A C9A 128.3(2) . . ?
C11A N4A H44A 118.5(18) . . ?
C9A N4A H44A 112.5(18) . . ?
C2A C1A H1A 109.5 . . ?
C2A C1A H1B 109.5 . . ?
H1A C1A H1B 109.5 . . ?
C2A C1A H1C 109.5 . . ?
H1A C1A H1C 109.5 . . ?
H1B C1A H1C 109.5 . . ?
O1A C2A N1A 123.1(3) . . ?
O1A C2A C1A 120.8(2) . . ?
N1A C2A C1A 116.0(2) . . ?
N2A C3A N1A 113.5(2) . . ?
N2A C3A C4A 124.2(2) . . ?
N1A C3A C4A 122.4(2) . . ?
C5A C4A C3A 117.4(2) . . ?
C5A C4A H4A 124.2(18) . . ?
C3A C4A H4A 118.3(18) . . ?
C4A C5A C6A 120.8(2) . . ?
C4A C5A H5A 119.1(15) . . ?
C6A C5A H5A 119.9(15) . . ?
C5A C6A C7A 125.0(2) . . ?
C5A C6A C10A 117.6(2) . . ?
C7A C6A C10A 117.4(2) . . ?
C8A C7A C6A 120.5(2) . . ?
C8A C7A H7A 120.4(17) . . ?
C6A C7A H7A 119.1(17) . . ?
C7A C8A C9A 117.7(2) . . ?
C7A C8A H8A 123.6(15) . . ?
C9A C8A H8A 118.6(15) . . ?
N3A C9A N4A 113.4(2) . . ?
N3A C9A C8A 124.4(2) . . ?
N4A C9A C8A 122.2(2) . . ?
N3A C10A N2A 115.10(19) . . ?
N3A C10A C6A 122.6(2) . . ?
N2A C10A C6A 122.3(2) . . ?
O2A C11A N4A 124.1(3) . . ?
O2A C11A C12A 121.7(2) . . ?
N4A C11A C12A 114.3(2) . . ?
C11A C12A H12A 109.5 . . ?
C11A C12A H12B 109.5 . . ?
H12A C12A H12B 109.5 . . ?
C11A C12A H12C 109.5 . . ?
H12A C12A H12C 109.5 . . ?
H12B C12A H12C 109.5 . . ?
C2B N1B C3B 129.2(2) . . ?
C2B N1B H11B 117.8(19) . . ?
C3B N1B H11B 113.0(19) . . ?
C3B N2B C10B 117.82(19) . . ?
C9B N3B C10B 117.84(19) . . ?
C11B N4B C9B 127.9(2) . . ?
C11B N4B H44B 117.9(18) . . ?
C9B N4B H44B 113.8(18) . . ?
C2B C1B H1D 109.5 . . ?
C2B C1B H1E 109.5 . . ?
H1D C1B H1E 109.5 . . ?
C2B C1B H1F 109.5 . . ?
H1D C1B H1F 109.5 . . ?
H1E C1B H1F 109.5 . . ?
O1B C2B N1B 123.0(3) . . ?
O1B C2B C1B 122.6(2) . . ?
N1B C2B C1B 114.5(2) . . ?
N2B C3B N1B 113.3(2) . . ?
N2B C3B C4B 124.1(2) . . ?
N1B C3B C4B 122.7(2) . . ?
C5B C4B C3B 117.2(2) . . ?
C5B C4B H4B 121.1(17) . . ?
C3B C4B H4B 121.7(17) . . ?
C4B C5B C6B 120.9(2) . . ?
C4B C5B H5B 118.3(15) . . ?
C6B C5B H5B 120.8(15) . . ?
C7B C6B C5B 125.4(2) . . ?
C7B C6B C10B 117.6(2) . . ?
C5B C6B C10B 117.0(2) . . ?
C8B C7B C6B 120.0(2) . . ?
C8B C7B H7B 120.9(15) . . ?
C6B C7B H7B 119.1(15) . . ?
C7B C8B C9B 118.5(2) . . ?
C7B C8B H8B 121.7(16) . . ?
C9B C8B H8B 119.8(16) . . ?
N3B C9B N4B 113.24(19) . . ?
N3B C9B C8B 123.5(2) . . ?
N4B C9B C8B 123.3(2) . . ?
N2B C10B N3B 114.86(19) . . ?
N2B C10B C6B 122.8(2) . . ?
N3B C10B C6B 122.3(2) . . ?
O2B C11B N4B 123.6(2) . . ?
O2B C11B C12B 121.3(2) . . ?
N4B C11B C12B 115.2(2) . . ?
C11B C12B H12D 109.5 . . ?
C11B C12B H12E 109.5 . . ?
H12D C12B H12E 109.5 . . ?
C11B C12B H12F 109.5 . . ?
H12D C12B H12F 109.5 . . ?
H12E C12B H12F 109.5 . . ?
H10A O10 H10B 105.0 . . ?

loop_
_geom_bond_atom_site_label_1
_geom_bond_atom_site_label_2
_geom_bond_distance
_geom_bond_site_symmetry_2
_geom_bond_publ_flag
N1A C2A 1.364(3) . ?
N1A C3A 1.400(3) . ?
N1A H11A 0.86(3) . ?
N2A C3A 1.323(3) . ?
N2A C10A 1.363(3) . ?
N3A C9A 1.319(3) . ?
N3A C10A 1.362(3) . ?
N4A C11A 1.362(3) . ?
N4A C9A 1.407(3) . ?
N4A H44A 0.99(3) . ?
O1A C2A 1.219(3) . ?
O2A C11A 1.223(3) . ?
C1A C2A 1.481(4) . ?
C1A H1A 0.9800 . ?
C1A H1B 0.9800 . ?
C1A H1C 0.9800 . ?
C3A C4A 1.423(3) . ?
C4A C5A 1.360(4) . ?
C4A H4A 0.93(3) . ?
C5A C6A 1.401(3) . ?
C5A H5A 1.01(3) . ?
C6A C7A 1.403(3) . ?
C6A C10A 1.415(3) . ?
C7A C8A 1.359(4) . ?
C7A H7A 0.98(3) . ?
C8A C9A 1.416(3) . ?
C8A H8A 0.97(3) . ?
C11A C12A 1.493(4) . ?
C12A H12A 0.9800 . ?
C12A H12B 0.9800 . ?
C12A H12C 0.9800 . ?
N1B C2B 1.373(3) . ?
N1B C3B 1.394(3) . ?
N1B H11B 0.91(3) . ?
N2B C3B 1.325(3) . ?
N2B C10B 1.353(3) . ?
N3B C9B 1.323(3) . ?
N3B C10B 1.365(3) . ?
N4B C11B 1.368(3) . ?
N4B C9B 1.398(3) . ?
N4B H44B 0.98(3) . ?
O1B C2B 1.209(3) . ?
O2B C11B 1.228(3) . ?
C1B C2B 1.495(4) . ?
C1B H1D 0.9800 . ?
C1B H1E 0.9800 . ?
C1B H1F 0.9800 . ?
C3B C4B 1.418(3) . ?
C4B C5B 1.365(3) . ?
C4B H4B 1.01(3) . ?
C5B C6B 1.409(3) . ?
C5B H5B 1.02(3) . ?
C6B C7B 1.409(3) . ?
C6B C10B 1.412(3) . ?
C7B C8B 1.355(3) . ?
C7B H7B 1.01(3) . ?
C8B C9B 1.420(3) . ?
C8B H8B 0.94(3) . ?
C11B C12B 1.492(3) . ?
C12B H12D 0.9800 . ?
C12B H12E 0.9800 . ?
C12B H12F 0.9800 . ?
O10 H10A 0.9142 . ?
O10 H10B 0.8761 . ?

loop_
_geom_hbond_atom_site_label_D
_geom_hbond_atom_site_label_H
_geom_hbond_atom_site_label_A
_geom_hbond_site_symmetry_A
_geom_hbond_distance_DH
_geom_hbond_distance_HA
_geom_hbond_distance_DA
_geom_hbond_angle_DHA
_geom_hbond_publ_flag
N1A H11A N3B 1_555 0.86(3) 2.32(3) 3.180(3) 171(2) yes
N4A H44A O10 1_555 0.98(3) 2.01(3) 2.986(3) 169(3) yes
N4B H44B N2A 1_555 0.98(3) 2.23(3) 3.231(3) 173(3) yes
N1B H11B O1A 4_575 0.91(3) 1.97(3) 2.865(3) 170(2) yes
O10 H10A O2A 2_645 0.914 1.967 2.852(3) 162.4(1) yes
O10 H10B O2B 4_565 0.876 2.023 2.895(3) 173.6(1) yes
C4A H4A O1A . 0.93(3) 2.21(3) 2.827(3) 124(2) yes
C4B H4B O1B . 1.01(3) 2.22(3) 2.847(3) 119(3) yes
C8A H8A O2A . 0.97(3) 2.19(3) 2.840(3) 123(2) yes
C8B H8B O2B . 0.94(3) 2.22(3) 2.836(3) 123(2) yes

loop_
_geom_torsion_atom_site_label_1
_geom_torsion_atom_site_label_2
_geom_torsion_atom_site_label_3
_geom_torsion_atom_site_label_4
_geom_torsion
_geom_torsion_site_symmetry_1
_geom_torsion_site_symmetry_2
_geom_torsion_site_symmetry_3
_geom_torsion_site_symmetry_4
_geom_torsion_publ_flag
C3A N1A C2A O1A 5.5(5) . . . . ?
C3A N1A C2A C1A -172.4(3) . . . . ?
C10A N2A C3A N1A 177.8(2) . . . . ?
C10A N2A C3A C4A -3.7(3) . . . . ?
C2A N1A C3A N2A -177.4(2) . . . . ?
C2A N1A C3A C4A 4.1(4) . . . . ?
N2A C3A C4A C5A 1.4(4) . . . . ?
N1A C3A C4A C5A 179.7(2) . . . . ?
C3A C4A C5A C6A 1.9(4) . . . . ?
C4A C5A C6A C7A 178.6(2) . . . . ?
C4A C5A C6A C10A -2.5(3) . . . . ?
C5A C6A C7A C8A 179.6(2) . . . . ?
C10A C6A C7A C8A 0.7(3) . . . . ?
C6A C7A C8A C9A -0.1(3) . . . . ?
C10A N3A C9A N4A -178.21(18) . . . . ?
C10A N3A C9A C8A 0.5(3) . . . . ?
C11A N4A C9A N3A -178.4(2) . . . . ?
C11A N4A C9A C8A 2.8(4) . . . . ?
C7A C8A C9A N3A -0.5(3) . . . . ?
C7A C8A C9A N4A 178.1(2) . . . . ?
C9A N3A C10A N2A -179.70(19) . . . . ?
C9A N3A C10A C6A 0.1(3) . . . . ?
C3A N2A C10A N3A -177.3(2) . . . . ?
C3A N2A C10A C6A 2.9(3) . . . . ?
C5A C6A C10A N3A -179.7(2) . . . . ?
C7A C6A C10A N3A -0.7(3) . . . . ?
C5A C6A C10A N2A 0.1(3) . . . . ?
C7A C6A C10A N2A 179.1(2) . . . . ?
C9A N4A C11A O2A 6.1(4) . . . . ?
C9A N4A C11A C12A -174.1(2) . . . . ?
C3B N1B C2B O1B -1.5(5) . . . . ?
C3B N1B C2B C1B 178.7(2) . . . . ?
C10B N2B C3B N1B -178.0(2) . . . . ?
C10B N2B C3B C4B 1.8(4) . . . . ?
C2B N1B C3B N2B -177.6(3) . . . . ?
C2B N1B C3B C4B 2.6(4) . . . . ?
N2B C3B C4B C5B -3.6(4) . . . . ?
N1B C3B C4B C5B 176.2(2) . . . . ?
C3B C4B C5B C6B 0.8(4) . . . . ?
C4B C5B C6B C7B -177.7(2) . . . . ?
C4B C5B C6B C10B 3.3(4) . . . . ?
C5B C6B C7B C8B -177.3(2) . . . . ?
C10B C6B C7B C8B 1.7(4) . . . . ?
C6B C7B C8B C9B 1.7(4) . . . . ?
C10B N3B C9B N4B -178.7(2) . . . . ?
C10B N3B C9B C8B -0.7(3) . . . . ?
C11B N4B C9B N3B 173.7(2) . . . . ?
C11B N4B C9B C8B -4.3(4) . . . . ?
C7B C8B C9B N3B -2.4(4) . . . . ?
C7B C8B C9B N4B 175.4(2) . . . . ?
C3B N2B C10B N3B -176.6(2) . . . . ?
C3B N2B C10B C6B 2.8(4) . . . . ?
C9B N3B C10B N2B -176.1(2) . . . . ?
C9B N3B C10B C6B 4.5(3) . . . . ?
C7B C6B C10B N2B 175.6(2) . . . . ?
C5B C6B C10B N2B -5.3(4) . . . . ?
C7B C6B C10B N3B -5.0(4) . . . . ?
C5B C6B C10B N3B 174.1(2) . . . . ?
C9B N4B C11B O2B 6.5(4) . . . . ?
C9B N4B C11B C12B -173.8(2) . . . . ?

loop_
_cod_related_entry_id
_cod_related_entry_database
_cod_related_entry_code
1 ChemSpider 21141912
